data_1567002
loop_
_publ_author_name
'Noonikara-Poyil, Anurag'
'Ridlen, Shawn G.'
'Fern\'andez, Israel'
'Dias, H. V. Rasika'

_publ_section_title
;
 Isolable acetylene complexes of copper and silver
;
_journal_issue 24
_journal_name_full 'Chemical Science'
_journal_page_first 7190
_journal_page_last 7203
_journal_paper_doi 10.1039/D2SC02377F
_journal_volume 13
_journal_year 2022
_chemical_formula_moiety 'C13 H18 Cu N4, B F4'
_chemical_formula_sum 'C13 H18 B Cu F4 N4'
_chemical_formula_weight 380.66
_space_group_crystal_system triclinic
_space_group_IT_number 2
_space_group_name_Hall '-P 1'
_space_group_name_H-M_alt 'P -1'
_atom_sites_solution_hydrogens mixed
_atom_sites_solution_primary dual
_audit_creation_date 2021-04-07
_audit_creation_method
;
Olex2 1.3
(compiled 2020.11.12 svn.r5f609507 for OlexSys, GUI svn.r6272)
;
_audit_update_record
;
2022-02-16 deposited with the CCDC.	2022-05-20 downloaded from the CCDC.
;
_cell_angle_alpha 107.079(2)
_cell_angle_beta 100.3190(10)
_cell_angle_gamma 102.0130(10)
_cell_formula_units_Z 2
_cell_length_a 7.9267(5)
_cell_length_b 10.4752(7)
_cell_length_c 10.6827(7)
_cell_measurement_reflns_used 9842
_cell_measurement_temperature 100.0
_cell_measurement_theta_max 32.26
_cell_measurement_theta_min 2.72
_cell_volume 801.49(9)
_computing_cell_refinement 'SAINT V8.40B (?, 2016)'
_computing_data_collection 'APEX3 Ver. 2016.5-0 (Bruker-AXS, 2016)'
_computing_data_reduction 'SAINT V8.40B (?, 2016)'
_computing_molecular_graphics 'Olex2 1.3 (Dolomanov et al., 2009)'
_computing_publication_material 'Olex2 1.3 (Dolomanov et al., 2009)'
_computing_structure_refinement 'SHELXL 2018/3 (Sheldrick, 2015)'
_computing_structure_solution 'SHELXT 2018/2 (Sheldrick, 2018)'
_diffrn_ambient_temperature 100.0
_diffrn_detector 'charge-coupled device (CCD) area detector'
_diffrn_detector_area_resol_mean 7.9
_diffrn_detector_type 'Photon 100 CMOS'
_diffrn_measured_fraction_theta_full 0.999
_diffrn_measured_fraction_theta_max 0.998
_diffrn_measurement_device 'three-circle diffractometer'
_diffrn_measurement_device_type 'Bruker D8 Quest'
_diffrn_measurement_method '\f and \w scans'
_diffrn_radiation_collimation '0.6 mm double-pinhole'
_diffrn_radiation_detector 'Photon 100 CMOS'
_diffrn_radiation_monochromator 'curved graphite'
_diffrn_radiation_probe x-ray
_diffrn_radiation_type 'Mo K\a'
_diffrn_radiation_wavelength 0.71073
_diffrn_radiation_xray_symbol K-L~3~
_diffrn_reflns_av_R_equivalents 0.0609
_diffrn_reflns_av_unetI/netI 0.0442
_diffrn_reflns_Laue_measured_fraction_full 0.999
_diffrn_reflns_Laue_measured_fraction_max 0.998
_diffrn_reflns_limit_h_max 10
_diffrn_reflns_limit_h_min -10
_diffrn_reflns_limit_k_max 14
_diffrn_reflns_limit_k_min -14
_diffrn_reflns_limit_l_max 14
_diffrn_reflns_limit_l_min -14
_diffrn_reflns_number 27886
_diffrn_reflns_point_group_measured_fraction_full 0.999
_diffrn_reflns_point_group_measured_fraction_max 0.998
_diffrn_reflns_theta_full 25.242
_diffrn_reflns_theta_max 29.128
_diffrn_reflns_theta_min 2.718
_diffrn_source 'fine-focus sealed X-ray tube'
_diffrn_source_current 30.0
_diffrn_source_power 1.5
_diffrn_source_type 'KFF MO-2KC-90'
_diffrn_source_voltage 50.0
_diffrn_standards_number 0
_exptl_absorpt_coefficient_mu 1.405
_exptl_absorpt_correction_T_max 0.7464
_exptl_absorpt_correction_T_min 0.6472
_exptl_absorpt_correction_type multi-scan
_exptl_absorpt_process_details
;
SADABS-2016/2 (Bruker,2016/2) was used for absorption correction.
wR2(int) was 0.0981 before and 0.0730 after correction.
The Ratio of minimum to maximum transmission is 0.8671.
The \l/2 correction factor is Not present.
;
_exptl_crystal_colour colourless
_exptl_crystal_colour_primary colourless
_exptl_crystal_density_diffrn 1.577
_exptl_crystal_density_method 'not measured'
_exptl_crystal_description plates
_exptl_crystal_F_000 388
_exptl_crystal_size_max 0.2
_exptl_crystal_size_mid 0.16
_exptl_crystal_size_min 0.02
_refine_diff_density_max 0.680
_refine_diff_density_min -0.643
_refine_diff_density_rms 0.115
_refine_ls_extinction_method none
_refine_ls_goodness_of_fit_ref 1.072
_refine_ls_hydrogen_treatment mixed
_refine_ls_matrix_type full
_refine_ls_number_parameters 220
_refine_ls_number_reflns 4311
_refine_ls_number_restraints 0
_refine_ls_restrained_S_all 1.072
_refine_ls_R_factor_all 0.0678
_refine_ls_R_factor_gt 0.0492
_refine_ls_shift/su_max 0.000
_refine_ls_shift/su_mean 0.000
_refine_ls_structure_factor_coef Fsqd
_refine_ls_weighting_details 'w=1/[\s^2^(Fo^2^)+2.6863P] where P=(Fo^2^+2Fc^2^)/3'
_refine_ls_weighting_scheme calc
_refine_ls_wR_factor_gt 0.0855
_refine_ls_wR_factor_ref 0.0931
_reflns_Friedel_coverage 0.000
_reflns_number_gt 3605
_reflns_number_total 4311
_reflns_threshold_expression 'I > 2\s(I)'
_cod_data_source_file d2sc02377f3.cif
_cod_data_source_block rad840_0m_a
_cod_depositor_comments 'Adding full bibliography for 1567002--1567006.cif.'
_cod_database_code 1567002
_shelx_shelxl_version_number 2018/3
_shelx_space_group_comment
;
The symmetry employed for this shelxl refinement is uniquely defined
by the following loop, which should always be used as a source of
symmetry information in preference to the above space-group names.
They are only intended as comments.
;
_shelx_estimated_absorpt_t_max 0.972
_shelx_estimated_absorpt_t_min 0.766
_olex2_refinement_description
;
1. Fixed Uiso
 At 1.2 times of:
  All C(H) groups, All C(H,H) groups
 At 1.5 times of:
  All C(H,H,H) groups
2.a Secondary CH2 refined with riding coordinates:
 C11(H11A,H11B)
2.b Aromatic/amide H refined with riding coordinates:
 C2(H2), C7(H7)
2.c Idealised Me refined as rotating group:
 C9(H9A,H9B,H9C), C4(H4A,H4B,H4C), C10(H10A,H10B,H10C), C5(H5A,H5B,H5C)
;
_olex2_submission_special_instructions 'No special instructions were received'

loop_
_space_group_symop_operation_xyz
'x, y, z'
'-x, -y, -z'

loop_
_atom_site_label
_atom_site_type_symbol
_atom_site_fract_x
_atom_site_fract_y
_atom_site_fract_z
_atom_site_U_iso_or_equiv
_atom_site_adp_type
_atom_site_occupancy
_atom_site_site_symmetry_order
_atom_site_calc_flag
_atom_site_refinement_flags_posn
_atom_site_refinement_flags_adp
_atom_site_refinement_flags_occupancy
_atom_site_disorder_assembly
_atom_site_disorder_group
Cu Cu 0.43845(4) 0.45684(3) 0.70954(4) 0.01098(9) Uani 1 1 d . . . . .
F1 F 0.1461(2) 0.29958(18) 0.47354(17) 0.0199(4) Uani 1 1 d . . . . .
F3 F -0.1436(2) 0.19712(19) 0.3499(2) 0.0268(4) Uani 1 1 d . . . . .
F2 F 0.0804(3) 0.2099(2) 0.24436(19) 0.0298(5) Uani 1 1 d . . . . .
F4 F 0.0466(2) 0.06642(18) 0.3664(2) 0.0241(4) Uani 1 1 d . . . . .
N3 N 0.4946(3) 0.1886(2) 0.6884(2) 0.0103(4) Uani 1 1 d . . . . .
N1 N 0.2843(3) 0.2487(2) 0.8134(2) 0.0119(4) Uani 1 1 d . . . . .
N4 N 0.5675(3) 0.3127(2) 0.6741(2) 0.0103(4) Uani 1 1 d . . . . .
N2 N 0.2926(3) 0.3814(2) 0.8171(2) 0.0124(4) Uani 1 1 d . . . . .
C13 C 0.5245(4) 0.6143(3) 0.6504(3) 0.0173(6) Uani 1 1 d . . . . .
C9 C 0.8566(3) 0.4290(3) 0.6455(3) 0.0138(5) Uani 1 1 d . . . . .
H9A H 0.809647 0.437996 0.558108 0.021 Uiso 1 1 calc R U . . .
H9B H 0.974029 0.412063 0.648865 0.021 Uiso 1 1 calc R U . . .
H9C H 0.867761 0.514957 0.718898 0.021 Uiso 1 1 calc R U . . .
C12 C 0.3988(4) 0.6320(3) 0.6948(3) 0.0165(6) Uani 1 1 d . . . . .
C6 C 0.7324(3) 0.3106(3) 0.6616(3) 0.0107(5) Uani 1 1 d . . . . .
C8 C 0.6102(4) 0.1092(3) 0.6835(3) 0.0129(5) Uani 1 1 d . . . . .
C1 C 0.2545(4) 0.4444(3) 0.9330(3) 0.0151(5) Uani 1 1 d . . . . .
C3 C 0.2419(4) 0.2279(3) 0.9249(3) 0.0155(6) Uani 1 1 d . . . . .
C11 C 0.3106(3) 0.1534(3) 0.6941(3) 0.0125(5) Uani 1 1 d . . . . .
H11A H 0.275661 0.057544 0.695432 0.015 Uiso 1 1 calc R U . . .
H11B H 0.233178 0.156578 0.611944 0.015 Uiso 1 1 calc R U . . .
C2 C 0.2215(4) 0.3513(3) 1.0017(3) 0.0176(6) Uani 1 1 d . . . . .
H2 H 0.190666 0.369782 1.085951 0.021 Uiso 1 1 calc R U . . .
C7 C 0.7632(4) 0.1856(3) 0.6672(3) 0.0140(5) Uani 1 1 d . . . . .
H7 H 0.869491 0.158541 0.661042 0.017 Uiso 1 1 calc R U . . .
C4 C 0.2524(4) 0.5928(3) 0.9729(3) 0.0194(6) Uani 1 1 d . . . . .
H4A H 0.373444 0.652177 0.990749 0.029 Uiso 1 1 calc R U . . .
H4B H 0.209423 0.617352 1.054869 0.029 Uiso 1 1 calc R U . . .
H4C H 0.172974 0.606334 0.899272 0.029 Uiso 1 1 calc R U . . .
C10 C 0.5645(4) -0.0318(3) 0.6934(3) 0.0197(6) Uani 1 1 d . . . . .
H10A H 0.528419 -0.026595 0.777465 0.030 Uiso 1 1 calc R U . . .
H10B H 0.668818 -0.068186 0.693586 0.030 Uiso 1 1 calc R U . . .
H10C H 0.465928 -0.093743 0.615689 0.030 Uiso 1 1 calc R U . . .
C5 C 0.2279(5) 0.0943(3) 0.9507(3) 0.0252(7) Uani 1 1 d . . . . .
H5A H 0.121843 0.023599 0.886675 0.038 Uiso 1 1 calc R U . . .
H5B H 0.218135 0.107686 1.043526 0.038 Uiso 1 1 calc R U . . .
H5C H 0.334583 0.063833 0.938726 0.038 Uiso 1 1 calc R U . . .
B B 0.0320(4) 0.1937(3) 0.3584(3) 0.0139(6) Uani 1 1 d . . . . .
H13 H 0.611(5) 0.626(4) 0.614(4) 0.035(11) Uiso 1 1 d . . . . .
H12 H 0.309(6) 0.670(4) 0.716(4) 0.044(12) Uiso 1 1 d . . . . .

loop_
_atom_site_aniso_label
_atom_site_aniso_U_11
_atom_site_aniso_U_22
_atom_site_aniso_U_33
_atom_site_aniso_U_23
_atom_site_aniso_U_13
_atom_site_aniso_U_12
Cu 0.01054(15) 0.01043(15) 0.01464(17) 0.00623(12) 0.00424(12) 0.00487(12)
F1 0.0190(9) 0.0196(9) 0.0173(9) 0.0039(7) 0.0039(7) 0.0013(7)
F3 0.0133(8) 0.0265(10) 0.0403(12) 0.0081(9) 0.0049(8) 0.0119(8)
F2 0.0354(11) 0.0279(10) 0.0187(9) 0.0075(8) 0.0087(8) -0.0078(9)
F4 0.0181(9) 0.0161(8) 0.0410(11) 0.0132(8) 0.0066(8) 0.0068(7)
N3 0.0094(10) 0.0083(10) 0.0141(11) 0.0049(9) 0.0030(9) 0.0027(8)
N1 0.0114(10) 0.0130(11) 0.0130(11) 0.0060(9) 0.0051(9) 0.0031(9)
N4 0.0096(10) 0.0093(10) 0.0141(11) 0.0062(9) 0.0054(9) 0.0020(8)
N2 0.0105(10) 0.0131(11) 0.0151(11) 0.0055(9) 0.0047(9) 0.0044(9)
C13 0.0192(14) 0.0115(13) 0.0221(15) 0.0088(11) 0.0042(12) 0.0029(11)
C9 0.0092(12) 0.0153(13) 0.0188(14) 0.0081(11) 0.0055(11) 0.0028(10)
C12 0.0209(14) 0.0107(13) 0.0200(14) 0.0077(11) 0.0028(12) 0.0077(11)
C6 0.0082(11) 0.0120(12) 0.0117(12) 0.0034(10) 0.0036(10) 0.0028(10)
C8 0.0140(13) 0.0120(12) 0.0151(13) 0.0055(10) 0.0050(11) 0.0064(10)
C1 0.0094(12) 0.0206(14) 0.0143(13) 0.0030(11) 0.0033(10) 0.0061(11)
C3 0.0123(13) 0.0215(14) 0.0111(13) 0.0066(11) 0.0022(10) 0.0008(11)
C11 0.0092(12) 0.0136(12) 0.0149(13) 0.0059(11) 0.0047(10) 0.0011(10)
C2 0.0147(13) 0.0238(15) 0.0144(13) 0.0054(12) 0.0071(11) 0.0040(12)
C7 0.0122(12) 0.0148(13) 0.0177(14) 0.0067(11) 0.0063(11) 0.0056(10)
C4 0.0180(14) 0.0219(15) 0.0156(14) 0.0010(12) 0.0040(12) 0.0082(12)
C10 0.0193(14) 0.0147(14) 0.0321(17) 0.0128(13) 0.0106(13) 0.0088(12)
C5 0.0351(18) 0.0233(16) 0.0208(16) 0.0129(13) 0.0118(14) 0.0040(14)
B 0.0139(14) 0.0118(14) 0.0173(15) 0.0052(12) 0.0059(12) 0.0042(12)

loop_
_atom_type_symbol
_atom_type_description
_atom_type_scat_dispersion_real
_atom_type_scat_dispersion_imag
_atom_type_scat_source
C C 0.0033 0.0016 'International Tables Vol C Tables 4.2.6.8 and 6.1.1.4'
H H 0.0000 0.0000 'International Tables Vol C Tables 4.2.6.8 and 6.1.1.4'
B B 0.0013 0.0007 'International Tables Vol C Tables 4.2.6.8 and 6.1.1.4'
Cu Cu 0.3201 1.2651 'International Tables Vol C Tables 4.2.6.8 and 6.1.1.4'
F F 0.0171 0.0103 'International Tables Vol C Tables 4.2.6.8 and 6.1.1.4'
N N 0.0061 0.0033 'International Tables Vol C Tables 4.2.6.8 and 6.1.1.4'

loop_
_geom_angle_atom_site_label_1
_geom_angle_atom_site_label_2
_geom_angle_atom_site_label_3
_geom_angle
_geom_angle_site_symmetry_1
_geom_angle_site_symmetry_3
_geom_angle_publ_flag
N2 Cu N4 97.14(9) . . ?
C13 Cu N4 114.63(11) . . ?
C13 Cu N2 147.43(11) . . ?
C13 Cu C12 35.55(13) . . ?
C12 Cu N4 150.11(11) . . ?
C12 Cu N2 112.67(11) . . ?
N4 N3 C11 119.5(2) . . ?
C8 N3 N4 111.4(2) . . ?
C8 N3 C11 128.8(2) . . ?
N2 N1 C11 117.8(2) . . ?
C3 N1 N2 111.3(2) . . ?
C3 N1 C11 130.8(2) . . ?
N3 N4 Cu 117.81(16) . . ?
C6 N4 Cu 135.33(18) . . ?
C6 N4 N3 105.6(2) . . ?
N1 N2 Cu 117.55(17) . . ?
C1 N2 Cu 131.1(2) . . ?
C1 N2 N1 105.8(2) . . ?
Cu C13 H13 126(3) . . ?
C12 C13 Cu 72.24(19) . . ?
C12 C13 H13 162(3) . . ?
H9A C9 H9B 109.5 . . ?
H9A C9 H9C 109.5 . . ?
H9B C9 H9C 109.5 . . ?
C6 C9 H9A 109.5 . . ?
C6 C9 H9B 109.5 . . ?
C6 C9 H9C 109.5 . . ?
Cu C12 H12 128(3) . . ?
C13 C12 Cu 72.20(19) . . ?
C13 C12 H12 160(3) . . ?
N4 C6 C9 122.1(2) . . ?
N4 C6 C7 109.9(2) . . ?
C7 C6 C9 128.0(2) . . ?
N3 C8 C7 106.2(2) . . ?
N3 C8 C10 122.8(2) . . ?
C7 C8 C10 131.0(3) . . ?
N2 C1 C2 109.7(3) . . ?
N2 C1 C4 121.3(3) . . ?
C2 C1 C4 129.0(3) . . ?
N1 C3 C2 106.2(2) . . ?
N1 C3 C5 123.4(3) . . ?
C2 C3 C5 130.4(3) . . ?
N3 C11 N1 111.2(2) . . ?
N3 C11 H11A 109.4 . . ?
N3 C11 H11B 109.4 . . ?
N1 C11 H11A 109.4 . . ?
N1 C11 H11B 109.4 . . ?
H11A C11 H11B 108.0 . . ?
C1 C2 H2 126.5 . . ?
C3 C2 C1 107.1(3) . . ?
C3 C2 H2 126.5 . . ?
C6 C7 H7 126.5 . . ?
C8 C7 C6 106.9(2) . . ?
C8 C7 H7 126.5 . . ?
C1 C4 H4A 109.5 . . ?
C1 C4 H4B 109.5 . . ?
C1 C4 H4C 109.5 . . ?
H4A C4 H4B 109.5 . . ?
H4A C4 H4C 109.5 . . ?
H4B C4 H4C 109.5 . . ?
C8 C10 H10A 109.5 . . ?
C8 C10 H10B 109.5 . . ?
C8 C10 H10C 109.5 . . ?
H10A C10 H10B 109.5 . . ?
H10A C10 H10C 109.5 . . ?
H10B C10 H10C 109.5 . . ?
C3 C5 H5A 109.5 . . ?
C3 C5 H5B 109.5 . . ?
C3 C5 H5C 109.5 . . ?
H5A C5 H5B 109.5 . . ?
H5A C5 H5C 109.5 . . ?
H5B C5 H5C 109.5 . . ?
F3 B F1 110.5(2) . . ?
F3 B F2 109.7(3) . . ?
F3 B F4 108.7(2) . . ?
F2 B F1 109.2(2) . . ?
F2 B F4 109.6(2) . . ?
F4 B F1 109.0(2) . . ?

loop_
_geom_bond_atom_site_label_1
_geom_bond_atom_site_label_2
_geom_bond_distance
_geom_bond_site_symmetry_2
_geom_bond_publ_flag
Cu N4 1.978(2) . ?
Cu N2 1.977(2) . ?
Cu C13 1.970(3) . ?
Cu C12 1.971(3) . ?
F1 B 1.394(4) . ?
F3 B 1.387(3) . ?
F2 B 1.387(4) . ?
F4 B 1.387(3) . ?
N3 N4 1.372(3) . ?
N3 C8 1.358(3) . ?
N3 C11 1.445(3) . ?
N1 N2 1.367(3) . ?
N1 C3 1.358(3) . ?
N1 C11 1.449(3) . ?
N4 C6 1.342(3) . ?
N2 C1 1.341(4) . ?
C13 C12 1.203(4) . ?
C13 H13 0.85(4) . ?
C9 H9A 0.9800 . ?
C9 H9B 0.9800 . ?
C9 H9C 0.9800 . ?
C9 C6 1.488(4) . ?
C12 H12 0.92(4) . ?
C6 C7 1.397(4) . ?
C8 C7 1.377(4) . ?
C8 C10 1.486(4) . ?
C1 C2 1.394(4) . ?
C1 C4 1.490(4) . ?
C3 C2 1.372(4) . ?
C3 C5 1.490(4) . ?
C11 H11A 0.9900 . ?
C11 H11B 0.9900 . ?
C2 H2 0.9500 . ?
C7 H7 0.9500 . ?
C4 H4A 0.9800 . ?
C4 H4B 0.9800 . ?
C4 H4C 0.9800 . ?
C10 H10A 0.9800 . ?
C10 H10B 0.9800 . ?
C10 H10C 0.9800 . ?
C5 H5A 0.9800 . ?
C5 H5B 0.9800 . ?
C5 H5C 0.9800 . ?

loop_
_geom_torsion_atom_site_label_1
_geom_torsion_atom_site_label_2
_geom_torsion_atom_site_label_3
_geom_torsion_atom_site_label_4
_geom_torsion
_geom_torsion_site_symmetry_1
_geom_torsion_site_symmetry_2
_geom_torsion_site_symmetry_3
_geom_torsion_site_symmetry_4
_geom_torsion_publ_flag
Cu N4 C6 C9 -13.1(4) . . . . ?
Cu N4 C6 C7 166.5(2) . . . . ?
Cu N2 C1 C2 -152.5(2) . . . . ?
Cu N2 C1 C4 27.2(4) . . . . ?
N3 N4 C6 C9 -179.3(2) . . . . ?
N3 N4 C6 C7 0.3(3) . . . . ?
N3 C8 C7 C6 -0.6(3) . . . . ?
N1 N2 C1 C2 -0.3(3) . . . . ?
N1 N2 C1 C4 179.4(2) . . . . ?
N1 C3 C2 C1 -0.5(3) . . . . ?
N4 N3 C8 C7 0.8(3) . . . . ?
N4 N3 C8 C10 -178.7(3) . . . . ?
N4 N3 C11 N1 -64.6(3) . . . . ?
N4 C6 C7 C8 0.2(3) . . . . ?
N2 N1 C3 C2 0.4(3) . . . . ?
N2 N1 C3 C5 -178.3(3) . . . . ?
N2 N1 C11 N3 71.3(3) . . . . ?
N2 C1 C2 C3 0.5(3) . . . . ?
C9 C6 C7 C8 179.7(3) . . . . ?
C8 N3 N4 Cu -169.75(18) . . . . ?
C8 N3 N4 C6 -0.7(3) . . . . ?
C8 N3 C11 N1 121.8(3) . . . . ?
C3 N1 N2 Cu 156.62(18) . . . . ?
C3 N1 N2 C1 -0.1(3) . . . . ?
C3 N1 C11 N3 -112.7(3) . . . . ?
C11 N3 N4 Cu 15.6(3) . . . . ?
C11 N3 N4 C6 -175.3(2) . . . . ?
C11 N3 C8 C7 174.8(3) . . . . ?
C11 N3 C8 C10 -4.6(4) . . . . ?
C11 N1 N2 Cu -26.6(3) . . . . ?
C11 N1 N2 C1 176.7(2) . . . . ?
C11 N1 C3 C2 -175.9(3) . . . . ?
C11 N1 C3 C5 5.4(5) . . . . ?
C4 C1 C2 C3 -179.2(3) . . . . ?
C10 C8 C7 C6 178.8(3) . . . . ?
C5 C3 C2 C1 178.1(3) . . . . ?
